data_4111337
loop_
_publ_author_name
'Shizuka Takami'
'Lumi Kuroki'
'Masahiro Irie'

_publ_contact_author
;Prof. Masahiro Irie
Department of Chemistry and Biochemistry
Graduate School of Engineering, Kyushu University
Hakozaki 6-10-1, Higashi-ku, Fukuoka, Japan
;
_publ_contact_author_email ' irie@cstf.kyushu-u.ac.jp'
_publ_contact_author_fax ' 81(92)6423557 '
_publ_contact_author_phone ' 81(92)6424130 '
_publ_section_title
;
 Photochromism of Mixed Crystals Containing Bisthienyl-, Bisthiazolyl-,
 and Bisoxazolylethene Derivatives
;
_journal_name_full 'Journal of the American Chemical Society'
_journal_page_first 7319
_journal_page_last 7326
_journal_paper_doi 10.1021/ja068786+
_journal_volume 129
_journal_year 2007
_chemical_formula_sum 'C25.46 H16.46 F6 N1.54 S2'
_chemical_formula_weight 522.06
_chemical_name_systematic
; 
1,2-bis(2-methyl-5-phenyl-3-thienyl)perfluorocyclopentene 
(23%) and 1,2-bis(5-methyl-2-phenyl-4-thiazolyl)perfluorocyclopentene (77%)
;
_space_group_IT_number 14
_symmetry_cell_setting monoclinic
_symmetry_space_group_name_Hall '-P 2yn'
_symmetry_space_group_name_H-M 'P 1 21/n 1'
_atom_sites_solution_hydrogens geom
_atom_sites_solution_primary direct
_atom_sites_solution_secondary difmap
_audit_creation_method SHELXL-97
_cell_angle_alpha 90.00
_cell_angle_beta 102.575(5)
_cell_angle_gamma 90.00
_cell_formula_units_Z 4
_cell_length_a 7.091(3)
_cell_length_b 24.868(12)
_cell_length_c 12.256(6)
_cell_measurement_reflns_used 961
_cell_measurement_temperature 123(2)
_cell_measurement_theta_max 25.385
_cell_measurement_theta_min 2.3635
_cell_volume 2109.4(17)
_computing_cell_refinement 'Bruker SMART'
_computing_data_collection 'Bruker SMART'
_computing_data_reduction 'Bruker SMART'
_computing_molecular_graphics 'Bruker SHELXTL'
_computing_publication_material 'Bruker SHELXTL'
_computing_structure_refinement 'SHELXL-97 (Sheldrick, 1997)'
_computing_structure_solution 'SHELXS-97 (Sheldrick, 1990)'
_diffrn_ambient_temperature 123(2)
_diffrn_measured_fraction_theta_full 0.999
_diffrn_measured_fraction_theta_max 0.999
_diffrn_measurement_device_type 'CCD area detector'
_diffrn_measurement_method 'phi and omega scans'
_diffrn_radiation_monochromator graphite
_diffrn_radiation_source 'fine-focus sealed tube'
_diffrn_radiation_type MoK\a
_diffrn_radiation_wavelength 0.71073
_diffrn_reflns_av_R_equivalents 0.0967
_diffrn_reflns_av_sigmaI/netI 0.0691
_diffrn_reflns_limit_h_max 8
_diffrn_reflns_limit_h_min -8
_diffrn_reflns_limit_k_max 29
_diffrn_reflns_limit_k_min -29
_diffrn_reflns_limit_l_max 14
_diffrn_reflns_limit_l_min -14
_diffrn_reflns_number 16348
_diffrn_reflns_theta_full 24.72
_diffrn_reflns_theta_max 24.72
_diffrn_reflns_theta_min 1.64
_diffrn_standards_decay_% 0
_exptl_absorpt_coefficient_mu 0.324
_exptl_absorpt_correction_type none
_exptl_crystal_colour colorless
_exptl_crystal_density_diffrn 1.644
_exptl_crystal_description needle
_exptl_crystal_F_000 1064
_exptl_crystal_size_max 0.2
_exptl_crystal_size_mid 0.1
_exptl_crystal_size_min 0.1
_refine_diff_density_max 0.414
_refine_diff_density_min -0.423
_refine_diff_density_rms 0.097
_refine_ls_extinction_method none
_refine_ls_goodness_of_fit_ref 1.104
_refine_ls_hydrogen_treatment constr
_refine_ls_matrix_type full
_refine_ls_number_parameters 317
_refine_ls_number_reflns 3605
_refine_ls_number_restraints 4
_refine_ls_restrained_S_all 1.103
_refine_ls_R_factor_all 0.0953
_refine_ls_R_factor_gt 0.0710
_refine_ls_shift/su_max 0.000
_refine_ls_shift/su_mean 0.000
_refine_ls_structure_factor_coef Fsqd
_refine_ls_weighting_details 'calc w=1/[\s^2^(Fo^2^)+(0.0700P)^2^+6.4159P] where P=(Fo^2^+2Fc^2^)/3'
_refine_ls_weighting_scheme calc
_refine_ls_wR_factor_gt 0.1649
_refine_ls_wR_factor_ref 0.1775
_reflns_number_gt 2675
_reflns_number_total 3605
_reflns_threshold_expression >2sigma(I)
_cod_data_source_file ja068786si20070311_095434_1.cif
_cod_data_source_block Mixed_crystal(1a/2a-a)
_cod_original_cell_volume 2109.3(17)
_cod_database_code 4111337

loop_
_symmetry_equiv_pos_as_xyz
'x, y, z'
'-x+1/2, y+1/2, -z+1/2'
'-x, -y, -z'
'x-1/2, -y-1/2, z-1/2'

loop_
_atom_site_label
_atom_site_type_symbol
_atom_site_fract_x
_atom_site_fract_y
_atom_site_fract_z
_atom_site_U_iso_or_equiv
_atom_site_adp_type
_atom_site_occupancy
_atom_site_symmetry_multiplicity
_atom_site_calc_flag
_atom_site_refinement_flags
_atom_site_disorder_assembly
_atom_site_disorder_group
C3 C -0.123(3) 0.082(3) 0.588(2) 0.03(3) Uiso 0.17(4) 1 d PD A 1
H3A H -0.2442 0.0786 0.6084 0.035 Uiso 0.17(4) 1 calc PR A 1
C12 C 0.416(2) 0.2086(9) 0.843(3) 0.000(12) Uiso 0.17(4) 1 d PD A 1
H12A H 0.5056 0.1878 0.8950 0.000 Uiso 0.17(4) 1 calc PR A 1
N3 N -0.1043(14) 0.0811(4) 0.5842(5) 0.014(4) Uiso 0.83(4) 1 d P A 2
N12 N 0.3936(11) 0.2149(3) 0.8431(7) 0.024(3) Uiso 0.83(4) 1 d P A 2
F1 F -0.0288(4) 0.02168(11) 0.8076(2) 0.0289(7) Uani 1 1 d . A .
F2 F -0.2149(4) 0.08502(12) 0.8250(2) 0.0303(7) Uani 1 1 d . A .
F3 F 0.2229(5) 0.04921(13) 0.9746(3) 0.0414(9) Uani 1 1 d . . .
F4 F -0.0271(5) 0.07481(14) 1.0257(2) 0.0453(9) Uani 1 1 d . . .
F5 F 0.3162(5) 0.14397(13) 1.0144(2) 0.0381(8) Uani 1 1 d . A .
F6 F 0.0313(5) 0.17160(13) 0.9855(2) 0.0411(9) Uani 1 1 d . A .
C1 C 0.2105(7) 0.10310(18) 0.6078(4) 0.0173(10) Uani 1 1 d . A .
C2 C 0.0556(7) 0.09853(18) 0.6544(4) 0.0163(10) Uani 1 1 d D . .
C4 C -0.0805(6) 0.07368(18) 0.4860(4) 0.0156(10) Uani 1 1 d D . .
C5 C 0.0618(6) 0.10854(19) 0.7684(4) 0.0146(10) Uani 1 1 d . A .
C6 C -0.0299(7) 0.07264(19) 0.8354(4) 0.0205(11) Uani 1 1 d . . .
C7 C 0.0744(8) 0.0823(2) 0.9511(4) 0.0269(12) Uani 1 1 d . A .
C8 C 0.1476(7) 0.1387(2) 0.9470(4) 0.0225(11) Uani 1 1 d . . .
C9 C 0.1474(7) 0.14817(19) 0.8297(4) 0.0196(11) Uani 1 1 d . A .
C10 C 0.1257(8) 0.22672(19) 0.7107(4) 0.0245(12) Uani 1 1 d . A .
C11 C 0.2202(7) 0.19657(19) 0.7931(4) 0.0207(11) Uani 1 1 d D . .
C13 C 0.4431(8) 0.2570(2) 0.7977(4) 0.0242(12) Uani 1 1 d D . .
C14 C 0.4084(7) 0.1180(2) 0.6581(4) 0.0255(12) Uani 1 1 d . . .
H14A H 0.4227 0.1571 0.6540 0.038 Uiso 1 1 calc R A .
H14B H 0.4964 0.1004 0.6178 0.038 Uiso 1 1 calc R . .
H14C H 0.4395 0.1067 0.7366 0.038 Uiso 1 1 calc R . .
C15 C -0.0661(8) 0.2204(2) 0.6394(5) 0.0340(13) Uani 1 1 d . . .
H15A H -0.0555 0.2027 0.5696 0.051 Uiso 1 1 calc R A .
H15B H -0.1259 0.2558 0.6227 0.051 Uiso 1 1 calc R . .
H15C H -0.1460 0.1984 0.6780 0.051 Uiso 1 1 calc R . .
C16 C -0.2254(7) 0.05660(18) 0.3914(4) 0.0180(10) Uani 1 1 d . A .
C17 C -0.3914(7) 0.03544(19) 0.4081(4) 0.0200(11) Uani 1 1 d . . .
H17 H -0.4126 0.0325 0.4818 0.024 Uiso 1 1 calc R A .
C18 C -0.5267(7) 0.0186(2) 0.3211(4) 0.0236(11) Uani 1 1 d . A .
H18 H -0.6439 0.0038 0.3334 0.028 Uiso 1 1 calc R . .
C19 C -0.4985(7) 0.02226(19) 0.2169(4) 0.0247(12) Uani 1 1 d . . .
H19 H -0.5940 0.0094 0.1556 0.030 Uiso 1 1 calc R A .
C20 C -0.3354(8) 0.0441(2) 0.1995(4) 0.0312(13) Uani 1 1 d . A .
H20 H -0.3156 0.0474 0.1255 0.037 Uiso 1 1 calc R . .
C21 C -0.1991(7) 0.0615(2) 0.2868(4) 0.0277(12) Uani 1 1 d . . .
H21 H -0.0837 0.0772 0.2741 0.033 Uiso 1 1 calc R A .
C22 C 0.6264(8) 0.2826(2) 0.8270(4) 0.0246(12) Uani 1 1 d . A .
C23 C 0.7572(8) 0.2666(2) 0.9176(5) 0.0319(13) Uani 1 1 d . . .
H23 H 0.7237 0.2390 0.9636 0.038 Uiso 1 1 calc R A .
C24 C 0.9322(9) 0.2883(2) 0.9447(5) 0.0360(14) Uani 1 1 d . A .
H24 H 1.0213 0.2764 1.0098 0.043 Uiso 1 1 calc R . .
C25 C 0.9836(9) 0.3266(2) 0.8812(5) 0.0382(15) Uani 1 1 d . . .
H25 H 1.1095 0.3417 0.9002 0.046 Uiso 1 1 calc R A .
C26 C 0.8570(9) 0.3437(2) 0.7904(5) 0.0379(15) Uani 1 1 d . A .
H26 H 0.8926 0.3715 0.7456 0.045 Uiso 1 1 calc R . .
C27 C 0.6776(9) 0.3216(2) 0.7618(4) 0.0317(13) Uani 1 1 d . . .
H27 H 0.5888 0.3333 0.6966 0.038 Uiso 1 1 calc R A .
S1 S 0.14620(17) 0.08659(5) 0.47344(10) 0.0206(3) Uani 1 1 d . A .
S2 S 0.2657(2) 0.27897(5) 0.69355(11) 0.0292(4) Uani 1 1 d . A .

loop_
_atom_site_aniso_label
_atom_site_aniso_U_11
_atom_site_aniso_U_22
_atom_site_aniso_U_33
_atom_site_aniso_U_23
_atom_site_aniso_U_13
_atom_site_aniso_U_12
F1 0.0351(18) 0.0234(16) 0.0284(16) 0.0030(13) 0.0073(13) -0.0057(13)
F2 0.0172(15) 0.0460(19) 0.0286(16) 0.0049(14) 0.0073(12) -0.0022(14)
F3 0.049(2) 0.0340(18) 0.0307(18) 0.0037(15) -0.0149(15) 0.0031(17)
F4 0.060(2) 0.058(2) 0.0198(16) 0.0054(15) 0.0130(15) -0.0245(18)
F5 0.0401(19) 0.049(2) 0.0180(16) 0.0045(14) -0.0098(14) -0.0182(16)
F6 0.070(2) 0.0364(19) 0.0208(16) 0.0016(14) 0.0198(16) 0.0108(17)
C1 0.019(3) 0.014(2) 0.018(2) -0.0017(19) 0.001(2) -0.002(2)
C2 0.015(2) 0.015(2) 0.018(2) -0.0003(19) 0.0011(19) 0.0009(19)
C4 0.014(2) 0.016(2) 0.016(2) 0.0044(19) 0.0046(19) 0.0042(19)
C5 0.010(2) 0.021(2) 0.012(2) -0.0019(19) 0.0000(18) -0.0004(19)
C6 0.017(3) 0.020(3) 0.026(3) -0.001(2) 0.008(2) -0.001(2)
C7 0.028(3) 0.032(3) 0.021(3) 0.004(2) 0.005(2) -0.005(3)
C8 0.024(3) 0.027(3) 0.014(2) -0.004(2) -0.002(2) -0.001(2)
C9 0.014(2) 0.022(3) 0.023(3) 0.002(2) 0.003(2) 0.002(2)
C10 0.043(3) 0.016(2) 0.015(2) -0.001(2) 0.007(2) -0.002(2)
C11 0.030(3) 0.021(3) 0.013(2) -0.008(2) 0.008(2) -0.008(2)
C13 0.040(3) 0.020(3) 0.016(3) -0.001(2) 0.016(2) 0.000(2)
C14 0.017(3) 0.033(3) 0.025(3) -0.003(2) 0.001(2) 0.000(2)
C15 0.039(3) 0.026(3) 0.035(3) 0.008(3) 0.004(3) 0.005(3)
C16 0.022(3) 0.016(2) 0.016(2) -0.0023(19) 0.004(2) 0.005(2)
C17 0.024(3) 0.021(3) 0.014(2) 0.004(2) 0.004(2) -0.008(2)
C18 0.020(3) 0.024(3) 0.026(3) 0.007(2) 0.003(2) -0.006(2)
C19 0.025(3) 0.020(3) 0.026(3) -0.007(2) -0.002(2) -0.004(2)
C20 0.032(3) 0.045(3) 0.018(3) -0.007(2) 0.009(2) -0.004(3)
C21 0.022(3) 0.042(3) 0.022(3) -0.007(2) 0.010(2) -0.003(2)
C22 0.036(3) 0.024(3) 0.018(3) -0.005(2) 0.016(2) -0.003(2)
C23 0.043(4) 0.022(3) 0.034(3) 0.001(2) 0.015(3) -0.001(3)
C24 0.042(4) 0.033(3) 0.033(3) -0.006(3) 0.009(3) 0.004(3)
C25 0.043(4) 0.031(3) 0.045(4) -0.017(3) 0.019(3) -0.010(3)
C26 0.058(4) 0.028(3) 0.034(3) -0.005(3) 0.023(3) -0.015(3)
C27 0.055(4) 0.025(3) 0.018(3) -0.004(2) 0.016(3) -0.008(3)
S1 0.0186(6) 0.0276(7) 0.0164(6) -0.0035(5) 0.0055(5) -0.0005(5)
S2 0.0462(9) 0.0195(7) 0.0234(7) 0.0025(5) 0.0109(6) -0.0028(6)

loop_
_atom_type_symbol
_atom_type_description
_atom_type_scat_dispersion_real
_atom_type_scat_dispersion_imag
_atom_type_scat_source
C C 0.0033 0.0016 'International Tables Vol C Tables 4.2.6.8 and 6.1.1.4'
H H 0.0000 0.0000 'International Tables Vol C Tables 4.2.6.8 and 6.1.1.4'
N N 0.0061 0.0033 'International Tables Vol C Tables 4.2.6.8 and 6.1.1.4'
F F 0.0171 0.0103 'International Tables Vol C Tables 4.2.6.8 and 6.1.1.4'
S S 0.1246 0.1234 'International Tables Vol C Tables 4.2.6.8 and 6.1.1.4'

loop_
_geom_angle_atom_site_label_1
_geom_angle_atom_site_label_2
_geom_angle_atom_site_label_3
_geom_angle
C4 C3 C2 102.9(9)
C13 C12 C11 103.0(9)
C4 N3 C2 112.9(8)
C13 N12 C11 113.4(7)
C2 C1 C14 130.0(4)
C2 C1 S1 109.0(4)
C14 C1 S1 121.0(4)
N3 C2 C1 114.2(6)
N3 C2 C3 5.7(15)
C1 C2 C3 119.5(6)
N3 C2 C5 122.3(6)
C1 C2 C5 123.5(4)
C3 C2 C5 117.0(6)
N3 C4 C3 5.2(18)
N3 C4 C16 126.3(5)
C3 C4 C16 121.5(6)
N3 C4 S1 112.9(5)
C3 C4 S1 117.5(6)
C16 C4 S1 120.9(3)
C9 C5 C2 127.9(4)
C9 C5 C6 110.3(4)
C2 C5 C6 121.9(4)
F1 C6 F2 105.1(4)
F1 C6 C5 114.6(4)
F2 C6 C5 110.9(4)
F1 C6 C7 112.2(4)
F2 C6 C7 109.5(4)
C5 C6 C7 104.5(4)
F4 C7 F3 107.2(4)
F4 C7 C6 114.7(4)
F3 C7 C6 108.6(4)
F4 C7 C8 114.1(4)
F3 C7 C8 109.0(4)
C6 C7 C8 103.1(4)
F5 C8 F6 105.6(4)
F5 C8 C9 114.4(4)
F6 C8 C9 112.7(4)
F5 C8 C7 110.5(4)
F6 C8 C7 108.6(4)
C9 C8 C7 105.0(4)
C5 C9 C11 127.8(4)
C5 C9 C8 110.2(4)
C11 C9 C8 121.8(4)
C11 C10 C15 130.6(5)
C11 C10 S2 108.7(4)
C15 C10 S2 120.7(4)
C10 C11 N12 115.0(5)
C10 C11 C9 124.4(5)
N12 C11 C9 120.6(5)
C10 C11 C12 119.7(7)
N12 C11 C12 8.5(15)
C9 C11 C12 115.5(6)
N12 C13 C12 9.0(15)
N12 C13 C22 125.7(6)
C12 C13 C22 119.9(7)
N12 C13 S2 111.6(5)
C12 C13 S2 116.7(7)
C22 C13 S2 122.7(4)
C21 C16 C17 119.3(5)
C21 C16 C4 121.4(5)
C17 C16 C4 119.2(4)
C18 C17 C16 120.0(5)
C17 C18 C19 120.6(5)
C20 C19 C18 119.6(5)
C19 C20 C21 120.0(5)
C16 C21 C20 120.3(5)
C23 C22 C27 118.3(5)
C23 C22 C13 120.3(5)
C27 C22 C13 121.3(5)
C24 C23 C22 121.7(5)
C23 C24 C25 120.4(6)
C24 C25 C26 119.7(6)
C25 C26 C27 120.3(5)
C22 C27 C26 119.6(6)
C1 S1 C4 91.0(2)
C10 S2 C13 91.1(3)

loop_
_geom_bond_atom_site_label_1
_geom_bond_atom_site_label_2
_geom_bond_distance
C3 C4 1.362(10)
C3 C2 1.410(10)
C12 C13 1.356(10)
C12 C11 1.421(10)
N3 C4 1.264(9)
N3 C2 1.338(8)
N12 C13 1.270(8)
N12 C11 1.330(8)
F1 C6 1.313(5)
F2 C6 1.326(5)
F3 C7 1.319(6)
F4 C7 1.294(6)
F5 C8 1.303(6)
F6 C8 1.321(6)
C1 C2 1.348(7)
C1 C14 1.453(6)
C1 S1 1.662(5)
C2 C5 1.410(6)
C4 C16 1.437(7)
C4 S1 1.679(5)
C5 C9 1.306(7)
C5 C6 1.458(6)
C6 C7 1.470(7)
C7 C8 1.498(7)
C8 C9 1.456(7)
C9 C11 1.421(7)
C10 C11 1.318(7)
C10 C15 1.456(7)
C10 S2 1.676(5)
C13 C22 1.421(7)
C13 S2 1.677(5)
C16 C21 1.341(7)
C16 C17 1.345(7)
C17 C18 1.337(7)
C18 C19 1.338(7)
C19 C20 1.336(7)
C20 C21 1.347(7)
C22 C23 1.344(8)
C22 C27 1.355(7)
C23 C24 1.328(8)
C24 C25 1.329(8)
C25 C26 1.339(9)
C26 C27 1.361(8)

loop_
_geom_torsion_atom_site_label_1
_geom_torsion_atom_site_label_2
_geom_torsion_atom_site_label_3
_geom_torsion_atom_site_label_4
_geom_torsion
C4 N3 C2 C1 -1.9(11)
C4 N3 C2 C3 157(38)
C4 N3 C2 C5 -178.9(6)
C14 C1 C2 N3 -176.8(7)
S1 C1 C2 N3 1.6(7)
C14 C1 C2 C3 -179(4)
S1 C1 C2 C3 -1(4)
C14 C1 C2 C5 0.3(8)
S1 C1 C2 C5 178.6(4)
C4 C3 C2 N3 -20(33)
C4 C3 C2 C1 2(6)
C4 C3 C2 C5 -177(3)
C2 N3 C4 C3 -154(42)
C2 N3 C4 C16 -178.2(6)
C2 N3 C4 S1 1.2(11)
C2 C3 C4 N3 23(37)
C2 C3 C4 C16 -180(2)
C2 C3 C4 S1 -3(6)
N3 C2 C5 C9 -139.8(8)
C1 C2 C5 C9 43.5(7)
C3 C2 C5 C9 -137(4)
N3 C2 C5 C6 41.6(9)
C1 C2 C5 C6 -135.2(5)
C3 C2 C5 C6 44(4)
C9 C5 C6 F1 -145.8(4)
C2 C5 C6 F1 33.1(6)
C9 C5 C6 F2 95.4(5)
C2 C5 C6 F2 -85.7(5)
C9 C5 C6 C7 -22.5(5)
C2 C5 C6 C7 156.4(4)
F1 C6 C7 F4 -84.6(6)
F2 C6 C7 F4 31.7(6)
C5 C6 C7 F4 150.6(4)
F1 C6 C7 F3 35.3(6)
F2 C6 C7 F3 151.6(4)
C5 C6 C7 F3 -89.6(5)
F1 C6 C7 C8 150.7(4)
F2 C6 C7 C8 -92.9(5)
C5 C6 C7 C8 25.9(5)
F4 C7 C8 F5 89.8(5)
F3 C7 C8 F5 -29.9(6)
C6 C7 C8 F5 -145.1(4)
F4 C7 C8 F6 -25.6(6)
F3 C7 C8 F6 -145.3(4)
C6 C7 C8 F6 99.5(4)
F4 C7 C8 C9 -146.3(4)
F3 C7 C8 C9 93.9(5)
C6 C7 C8 C9 -21.3(5)
C2 C5 C9 C11 14.4(8)
C6 C5 C9 C11 -166.8(5)
C2 C5 C9 C8 -170.1(5)
C6 C5 C9 C8 8.7(6)
F5 C8 C9 C5 129.7(5)
F6 C8 C9 C5 -109.7(5)
C7 C8 C9 C5 8.4(6)
F5 C8 C9 C11 -54.5(6)
F6 C8 C9 C11 66.1(6)
C7 C8 C9 C11 -175.8(4)
C15 C10 C11 N12 -178.4(6)
S2 C10 C11 N12 2.1(7)
C15 C10 C11 C9 0.7(9)
S2 C10 C11 C9 -178.8(4)
C15 C10 C11 C12 174(2)
S2 C10 C11 C12 -6(2)
C13 N12 C11 C10 -4.2(10)
C13 N12 C11 C9 176.6(6)
C13 N12 C11 C12 121(10)
C5 C9 C11 C10 46.0(8)
C8 C9 C11 C10 -129.1(5)
C5 C9 C11 N12 -134.9(7)
C8 C9 C11 N12 50.0(8)
C5 C9 C11 C12 -127.1(19)
C8 C9 C11 C12 57.8(19)
C13 C12 C11 C10 9(3)
C13 C12 C11 N12 -49(7)
C13 C12 C11 C9 -177.2(14)
C11 N12 C13 C12 -122(10)
C11 N12 C13 C22 -174.1(5)
C11 N12 C13 S2 4.2(9)
C11 C12 C13 N12 49(7)
C11 C12 C13 C22 -179.4(12)
C11 C12 C13 S2 -9(3)
N3 C4 C16 C21 164.7(8)
C3 C4 C16 C21 162(4)
S1 C4 C16 C21 -14.7(7)
N3 C4 C16 C17 -15.1(10)
C3 C4 C16 C17 -18(4)
S1 C4 C16 C17 165.5(4)
C21 C16 C17 C18 1.3(8)
C4 C16 C17 C18 -179.0(4)
C16 C17 C18 C19 0.3(8)
C17 C18 C19 C20 -1.5(8)
C18 C19 C20 C21 1.1(8)
C17 C16 C21 C20 -1.7(8)
C4 C16 C21 C20 178.6(5)
C19 C20 C21 C16 0.5(9)
N12 C13 C22 C23 -8.1(9)
C12 C13 C22 C23 -16(2)
S2 C13 C22 C23 173.7(4)
N12 C13 C22 C27 168.5(7)
C12 C13 C22 C27 160(2)
S2 C13 C22 C27 -9.8(7)
C27 C22 C23 C24 0.7(8)
C13 C22 C23 C24 177.4(5)
C22 C23 C24 C25 -0.7(9)
C23 C24 C25 C26 0.9(9)
C24 C25 C26 C27 -1.1(9)
C23 C22 C27 C26 -0.9(8)
C13 C22 C27 C26 -177.6(5)
C25 C26 C27 C22 1.1(8)
C2 C1 S1 C4 -0.8(4)
C14 C1 S1 C4 177.8(4)
N3 C4 S1 C1 -0.3(7)
C3 C4 S1 C1 2(4)
C16 C4 S1 C1 179.2(4)
C11 C10 S2 C13 0.3(4)
C15 C10 S2 C13 -179.3(4)
N12 C13 S2 C10 -2.6(6)
C12 C13 S2 C10 6(2)
C22 C13 S2 C10 175.9(4)
